data_4517014
loop_
_publ_author_name
'Mehrotra, Sonam'
'Raje, Sakthi'
'Jain, Anant Kumar'
'Angamuthu, Raja'

_publ_section_title
;
 Benzimidazolines Convert Sulfur Dioxide to Bisulfate at Room Temperature
 and Atmospheric Pressure Utilizing Aerial Oxygen
;
_journal_issue 7
_journal_name_full 'ACS Sustainable Chemistry &amp; Engineering'
_journal_page_first 6322
_journal_paper_doi 10.1021/acssuschemeng.7b01495
_journal_volume 5
_journal_year 2017
_chemical_formula_moiety 'C14 H13 Br N3, H O4 S'
_chemical_formula_sum 'C14 H14 Br N3 O4 S'
_chemical_formula_weight 400.25
_space_group_IT_number 2
_space_group_name_Hall '-P 1'
_space_group_name_H-M_alt 'P -1'
_symmetry_cell_setting triclinic
_symmetry_space_group_name_Hall '-P 1'
_symmetry_space_group_name_H-M 'P -1'
_atom_sites_solution_hydrogens geom
_atom_sites_solution_primary direct
_atom_sites_solution_secondary difmap
_audit_creation_method SHELXL-97
_cell_angle_alpha 83.119(5)
_cell_angle_beta 78.561(5)
_cell_angle_gamma 83.567(5)
_cell_formula_units_Z 2
_cell_length_a 7.907(5)
_cell_length_b 8.536(5)
_cell_length_c 11.911(5)
_cell_measurement_reflns_used 5782
_cell_measurement_temperature 293(2)
_cell_measurement_theta_max 25.05
_cell_measurement_theta_min 2.64
_cell_volume 779.1(7)
_computing_cell_refinement 'Bruker SAINT'
_computing_data_collection 'Bruker APEX2'
_computing_data_reduction 'Bruker SAINT'
_computing_molecular_graphics 'Bruker SHELXTL'
_computing_publication_material 'Bruker SHELXTL'
_computing_structure_refinement 'SHELXL-97 (Sheldrick, 2008)'
_computing_structure_solution 'SHELXS-97 (Sheldrick, 2008)'
_diffrn_ambient_temperature 293(2)
_diffrn_measured_fraction_theta_full 0.996
_diffrn_measured_fraction_theta_max 0.996
_diffrn_measurement_device_type 'Bruker APEX-II CCD'
_diffrn_measurement_method '\f and \w scans'
_diffrn_radiation_monochromator graphite
_diffrn_radiation_source 'fine-focus sealed tube'
_diffrn_radiation_type MoK\a
_diffrn_radiation_wavelength 0.71073
_diffrn_reflns_av_R_equivalents 0.0343
_diffrn_reflns_av_sigmaI/netI 0.0321
_diffrn_reflns_limit_h_max 9
_diffrn_reflns_limit_h_min -9
_diffrn_reflns_limit_k_max 10
_diffrn_reflns_limit_k_min -10
_diffrn_reflns_limit_l_max 14
_diffrn_reflns_limit_l_min -14
_diffrn_reflns_number 9504
_diffrn_reflns_theta_full 25.06
_diffrn_reflns_theta_max 25.06
_diffrn_reflns_theta_min 2.64
_exptl_absorpt_coefficient_mu 2.796
_exptl_absorpt_correction_type none
_exptl_crystal_colour white
_exptl_crystal_density_diffrn 1.706
_exptl_crystal_density_method 'not measured'
_exptl_crystal_description needle
_exptl_crystal_F_000 404
_exptl_crystal_size_max 0.20
_exptl_crystal_size_mid 0.18
_exptl_crystal_size_min 0.16
_refine_diff_density_max 2.029
_refine_diff_density_min -1.349
_refine_diff_density_rms 0.097
_refine_ls_extinction_method none
_refine_ls_goodness_of_fit_ref 1.249
_refine_ls_hydrogen_treatment mixed
_refine_ls_matrix_type full
_refine_ls_number_parameters 211
_refine_ls_number_reflns 2754
_refine_ls_number_restraints 0
_refine_ls_restrained_S_all 1.249
_refine_ls_R_factor_all 0.0495
_refine_ls_R_factor_gt 0.0428
_refine_ls_shift/su_max 0.000
_refine_ls_shift/su_mean 0.000
_refine_ls_structure_factor_coef Fsqd
_refine_ls_weighting_details 'calc w=1/[\s^2^(Fo^2^)+(0.1000P)^2^+0.0000P] where P=(Fo^2^+2Fc^2^)/3'
_refine_ls_weighting_scheme calc
_refine_ls_wR_factor_gt 0.1456
_refine_ls_wR_factor_ref 0.1523
_reflns_number_gt 2449
_reflns_number_total 2754
_reflns_threshold_expression >2sigma(I)
_cod_data_source_file sc7b01495_si_003.cif
_cod_data_source_block 20febc_0m
_cod_database_code 4517014

loop_
_symmetry_equiv_pos_as_xyz
'x, y, z'
'-x, -y, -z'

loop_
_atom_site_label
_atom_site_type_symbol
_atom_site_fract_x
_atom_site_fract_y
_atom_site_fract_z
_atom_site_U_iso_or_equiv
_atom_site_adp_type
_atom_site_occupancy
_atom_site_symmetry_multiplicity
_atom_site_calc_flag
_atom_site_refinement_flags
Br1 Br 0.63206(5) 0.21812(6) 1.05624(3) 0.0365(2) Uani 1 1 d .
S1 S 0.06591(11) 1.00807(10) 0.65762(7) 0.0147(3) Uani 1 1 d .
O2 O -0.0724(3) 0.8939(3) 0.6473(2) 0.0202(6) Uani 1 1 d .
H2 H -0.0958 0.9094 0.5826 0.030 Uiso 1 1 calc R
O4 O -0.0250(4) 1.1567(3) 0.6867(3) 0.0283(7) Uani 1 1 d .
O3 O 0.1804(3) 1.0215(3) 0.5443(2) 0.0263(7) Uani 1 1 d .
N2 N 0.4066(4) 0.2427(3) 0.6418(2) 0.0127(6) Uani 1 1 d .
N1 N 0.2044(4) 0.4366(3) 0.6797(2) 0.0138(6) Uani 1 1 d .
N3 N 0.4312(4) 0.2644(3) 0.8888(3) 0.0173(7) Uani 1 1 d .
C9 C 0.2566(4) 0.4466(4) 0.5609(3) 0.0147(7) Uani 1 1 d .
C2 C 0.2975(4) 0.3130(4) 0.7260(3) 0.0131(7) Uani 1 1 d .
C1 C 0.5272(4) 0.1019(4) 0.6582(3) 0.0165(8) Uani 1 1 d .
H1A H 0.6251 0.1315 0.6846 0.025 Uiso 1 1 calc R
H1B H 0.5659 0.0568 0.5864 0.025 Uiso 1 1 calc R
H1C H 0.4696 0.0254 0.7142 0.025 Uiso 1 1 calc R
C13 C 0.2758(5) 0.1796(4) 1.0774(3) 0.0240(9) Uani 1 1 d .
H13 H 0.2772 0.1527 1.1552 0.029 Uiso 1 1 calc R
C11 C 0.1307(5) 0.2186(4) 0.9182(3) 0.0184(8) Uani 1 1 d .
H11 H 0.0322 0.2169 0.8869 0.022 Uiso 1 1 calc R
C8 C 0.2039(5) 0.5564(4) 0.4747(3) 0.0196(8) Uani 1 1 d .
H8 H 0.1191 0.6394 0.4912 0.024 Uiso 1 1 calc R
C5 C 0.4666(5) 0.3020(4) 0.4251(3) 0.0171(8) Uani 1 1 d .
H5 H 0.5533 0.2203 0.4089 0.020 Uiso 1 1 calc R
C4 C 0.3843(4) 0.3239(4) 0.5363(3) 0.0147(7) Uani 1 1 d .
C6 C 0.4134(5) 0.4077(4) 0.3393(3) 0.0204(8) Uani 1 1 d .
H6 H 0.4637 0.3951 0.2630 0.024 Uiso 1 1 calc R
C7 C 0.2863(5) 0.5332(4) 0.3631(3) 0.0195(8) Uani 1 1 d .
H7 H 0.2564 0.6029 0.3025 0.023 Uiso 1 1 calc R
C10 C 0.2846(5) 0.2630(4) 0.8497(3) 0.0156(8) Uani 1 1 d .
O1 O 0.1578(3) 0.9272(3) 0.7435(2) 0.0219(6) Uani 1 1 d .
C3 C 0.0815(5) 0.5502(4) 0.7436(3) 0.0213(8) Uani 1 1 d .
H3A H 0.0666 0.5163 0.8245 0.032 Uiso 1 1 calc R
H3B H -0.0279 0.5564 0.7192 0.032 Uiso 1 1 calc R
H3C H 0.1252 0.6527 0.7290 0.032 Uiso 1 1 calc R
C12 C 0.1279(5) 0.1778(4) 1.0325(3) 0.0232(9) Uani 1 1 d .
H12 H 0.0262 0.1486 1.0805 0.028 Uiso 1 1 calc R
C14 C 0.4239(5) 0.2241(5) 0.9990(3) 0.0220(8) Uani 1 1 d .

loop_
_atom_site_aniso_label
_atom_site_aniso_U_11
_atom_site_aniso_U_22
_atom_site_aniso_U_33
_atom_site_aniso_U_23
_atom_site_aniso_U_13
_atom_site_aniso_U_12
Br1 0.0245(3) 0.0620(4) 0.0256(3) -0.0161(2) -0.0120(2) 0.0109(2)
S1 0.0141(5) 0.0164(5) 0.0129(5) 0.0001(3) -0.0014(3) -0.0017(4)
O2 0.0201(14) 0.0235(14) 0.0170(14) 0.0044(11) -0.0061(11) -0.0050(11)
O4 0.0281(15) 0.0230(14) 0.0361(17) -0.0107(12) -0.0117(13) 0.0069(12)
O3 0.0194(14) 0.0459(17) 0.0141(14) -0.0009(12) -0.0007(11) -0.0120(13)
N2 0.0114(14) 0.0120(14) 0.0136(15) 0.0006(11) -0.0006(11) -0.0011(12)
N1 0.0122(14) 0.0138(14) 0.0144(15) -0.0004(12) -0.0010(12) -0.0010(12)
N3 0.0170(16) 0.0203(16) 0.0136(16) -0.0020(12) -0.0027(12) 0.0028(13)
C9 0.0143(17) 0.0133(16) 0.0172(19) -0.0013(14) -0.0039(14) -0.0027(14)
C2 0.0112(17) 0.0096(16) 0.0181(18) 0.0000(13) -0.0022(14) -0.0014(13)
C1 0.0138(17) 0.0125(17) 0.0210(19) -0.0006(14) -0.0008(14) 0.0027(14)
C13 0.031(2) 0.024(2) 0.0125(19) 0.0003(15) -0.0012(16) 0.0081(17)
C11 0.0184(18) 0.0170(18) 0.019(2) -0.0016(14) -0.0024(15) -0.0003(15)
C8 0.0188(19) 0.0219(19) 0.0198(19) 0.0027(15) -0.0068(15) -0.0084(16)
C5 0.0152(18) 0.0168(18) 0.0200(19) -0.0053(15) -0.0009(14) -0.0058(15)
C4 0.0158(18) 0.0149(17) 0.0148(18) 0.0009(14) -0.0044(14) -0.0078(15)
C6 0.024(2) 0.027(2) 0.0110(18) 0.0001(15) -0.0008(15) -0.0153(17)
C7 0.025(2) 0.0213(19) 0.0139(19) 0.0052(14) -0.0071(15) -0.0110(16)
C10 0.0156(18) 0.0162(17) 0.0134(18) -0.0036(14) -0.0005(14) 0.0035(14)
O1 0.0207(14) 0.0242(14) 0.0214(15) 0.0025(11) -0.0076(11) -0.0030(11)
C3 0.0200(19) 0.0200(19) 0.023(2) -0.0064(15) -0.0032(15) 0.0053(16)
C12 0.021(2) 0.025(2) 0.019(2) 0.0007(16) 0.0026(16) 0.0020(16)
C14 0.0181(19) 0.028(2) 0.021(2) -0.0077(16) -0.0069(15) 0.0072(16)

loop_
_atom_type_symbol
_atom_type_description
_atom_type_scat_dispersion_real
_atom_type_scat_dispersion_imag
_atom_type_scat_source
C C 0.0033 0.0016 'International Tables Vol C Tables 4.2.6.8 and 6.1.1.4'
H H 0.0000 0.0000 'International Tables Vol C Tables 4.2.6.8 and 6.1.1.4'
N N 0.0061 0.0033 'International Tables Vol C Tables 4.2.6.8 and 6.1.1.4'
O O 0.0106 0.0060 'International Tables Vol C Tables 4.2.6.8 and 6.1.1.4'
S S 0.1246 0.1234 'International Tables Vol C Tables 4.2.6.8 and 6.1.1.4'
Br Br -0.2901 2.4595 'International Tables Vol C Tables 4.2.6.8 and 6.1.1.4'

loop_
_geom_angle_atom_site_label_1
_geom_angle_atom_site_label_2
_geom_angle_atom_site_label_3
_geom_angle
O4 S1 O1 114.54(17)
O4 S1 O3 112.36(17)
O1 S1 O3 110.75(17)
O4 S1 O2 107.74(16)
O1 S1 O2 105.14(14)
O3 S1 O2 105.59(15)
C2 N2 C4 108.7(3)
C2 N2 C1 125.5(3)
C4 N2 C1 125.8(3)
C2 N1 C9 108.3(3)
C2 N1 C3 125.9(3)
C9 N1 C3 125.6(3)
C14 N3 C10 116.4(3)
C4 C9 N1 107.2(3)
C4 C9 C8 122.2(3)
N1 C9 C8 130.6(3)
N2 C2 N1 109.4(3)
N2 C2 C10 124.8(3)
N1 C2 C10 125.7(3)
C12 C13 C14 116.3(4)
C12 C11 C10 118.1(4)
C7 C8 C9 115.6(4)
C6 C5 C4 116.3(3)
C5 C4 C9 122.0(3)
C5 C4 N2 131.6(3)
C9 C4 N2 106.4(3)
C5 C6 C7 122.2(3)
C8 C7 C6 121.7(3)
N3 C10 C11 123.8(3)
N3 C10 C2 114.6(3)
C11 C10 C2 121.6(3)
C11 C12 C13 120.2(3)
N3 C14 C13 125.2(4)
N3 C14 Br1 117.4(3)
C13 C14 Br1 117.4(3)

loop_
_geom_bond_atom_site_label_1
_geom_bond_atom_site_label_2
_geom_bond_distance
Br1 C14 1.896(4)
S1 O4 1.431(3)
S1 O1 1.436(3)
S1 O3 1.468(3)
S1 O2 1.576(3)
N2 C2 1.340(4)
N2 C4 1.393(4)
N2 C1 1.467(4)
N1 C2 1.344(4)
N1 C9 1.389(4)
N1 C3 1.462(5)
N3 C14 1.308(5)
N3 C10 1.333(5)
C9 C4 1.385(5)
C9 C8 1.399(5)
C2 C10 1.471(5)
C13 C12 1.381(6)
C13 C14 1.403(6)
C11 C12 1.360(5)
C11 C10 1.388(5)
C8 C7 1.386(5)
C5 C6 1.379(5)
C5 C4 1.380(5)
C6 C7 1.399(6)
